data_4308559
loop_
_publ_author_name
'Bao-Qing Ma'
'Hao-Ling Sun'
'Song Gao'

_publ_section_title
;
Assembly of Hydrogen Bonded Diamondoid Networks Based on Synthetic
Metal-Organic Tetrahedral Nodes
;
_journal_name_full 'Inorganic Chemistry'
_journal_page_first 837
_journal_page_last 839
_journal_paper_doi 10.1021/ic048648q
_journal_volume 44
_journal_year 2005
_chemical_formula_sum 'C40 H40 Co F12 N8 O12 P2'
_chemical_formula_weight 1173.67
_chemical_name_systematic
; 
 ? 
;
_space_group_IT_number 82
_symmetry_cell_setting tetragonal
_symmetry_space_group_name_Hall 'I -4'
_symmetry_space_group_name_H-M 'I -4'
_atom_sites_solution_hydrogens geom
_atom_sites_solution_primary direct
_atom_sites_solution_secondary difmap
_audit_creation_method SHELXL-97
_cell_angle_alpha 90.00
_cell_angle_beta 90.00
_cell_angle_gamma 90.00
_cell_formula_units_Z 4
_cell_length_a 23.169(3)
_cell_length_b 23.169(3)
_cell_length_c 8.2203(16)
_cell_measurement_temperature 297(2)
_cell_volume 4412.7(12)
_computing_cell_refinement Scalepack
_computing_data_collection 'Nonius Kappa CCD'
_computing_data_reduction Maxus
_computing_molecular_graphics 'Simens SHEXLTL-90'
_computing_publication_material 'Simens SHELXL-97'
_computing_structure_refinement 'SHELXL-97 (Sheldrick, 1997)'
_computing_structure_solution 'SHELXS-97 (Sheldrick, 1990)'
_diffrn_ambient_temperature 297(2)
_diffrn_detector_area_resol_mean 0.72
_diffrn_measured_fraction_theta_full 0.979
_diffrn_measured_fraction_theta_max 0.979
_diffrn_measurement_device_type 'Nonius Kappa CCD'
_diffrn_measurement_method CCD
_diffrn_radiation_monochromator graphite
_diffrn_radiation_source 'fine-focus sealed tube'
_diffrn_radiation_type MoK\a
_diffrn_radiation_wavelength 0.71073
_diffrn_reflns_av_R_equivalents 0.0000
_diffrn_reflns_av_sigmaI/netI 0.0648
_diffrn_reflns_limit_h_max 21
_diffrn_reflns_limit_h_min -21
_diffrn_reflns_limit_k_max 30
_diffrn_reflns_limit_k_min 0
_diffrn_reflns_limit_l_max 0
_diffrn_reflns_limit_l_min -10
_diffrn_reflns_number 2824
_diffrn_reflns_theta_full 28.13
_diffrn_reflns_theta_max 28.13
_diffrn_reflns_theta_min 3.52
_exptl_absorpt_coefficient_mu 0.587
_exptl_absorpt_correction_T_max 0.782
_exptl_absorpt_correction_T_min 0.462
_exptl_absorpt_correction_type SORTAV
_exptl_crystal_colour pink
_exptl_crystal_density_diffrn 1.767
_exptl_crystal_density_method 'not measured'
_exptl_crystal_description block
_exptl_crystal_F_000 2388
_exptl_crystal_size_max 0.28
_exptl_crystal_size_mid 0.24
_exptl_crystal_size_min 0.20
_refine_diff_density_max 0.781
_refine_diff_density_min -0.664
_refine_diff_density_rms 0.132
_refine_ls_abs_structure_details 'Flack H D (1983), Acta Cryst. A39, 876-881'
_refine_ls_abs_structure_Flack 0.00
_refine_ls_extinction_coef 0.0047(9)
_refine_ls_extinction_expression Fc^*^=kFc[1+0.001xFc^2^\l^3^/sin(2\q)]^-1/4^
_refine_ls_extinction_method SHELXL
_refine_ls_goodness_of_fit_ref 1.073
_refine_ls_hydrogen_treatment mixed
_refine_ls_matrix_type full
_refine_ls_number_parameters 340
_refine_ls_number_reflns 2824
_refine_ls_number_restraints 0
_refine_ls_restrained_S_all 1.073
_refine_ls_R_factor_all 0.1110
_refine_ls_R_factor_gt 0.0726
_refine_ls_shift/su_max 0.000
_refine_ls_shift/su_mean 0.000
_refine_ls_structure_factor_coef Fsqd
_refine_ls_weighting_details 'calc w=1/[\s^2^(Fo^2^)+(0.1236P)^2^+1.0547P] where P=(Fo^2^+2Fc^2^)/3'
_refine_ls_weighting_scheme calc
_refine_ls_wR_factor_gt 0.1739
_refine_ls_wR_factor_ref 0.1955
_reflns_number_gt 2009
_reflns_number_total 2824
_reflns_threshold_expression >2sigma(I)
_cod_data_source_file ic048648qsi20041225_090028.cif
_cod_data_source_block i-4
_cod_original_cell_volume 4412.8(12)
_cod_database_code 4308559

loop_
_symmetry_equiv_pos_as_xyz
'x, y, z'
'-x, -y, z'
'y, -x, -z'
'-y, x, -z'
'x+1/2, y+1/2, z+1/2'
'-x+1/2, -y+1/2, z+1/2'
'y+1/2, -x+1/2, -z+1/2'
'-y+1/2, x+1/2, -z+1/2'

loop_
_atom_site_label
_atom_site_type_symbol
_atom_site_fract_x
_atom_site_fract_y
_atom_site_fract_z
_atom_site_U_iso_or_equiv
_atom_site_adp_type
_atom_site_occupancy
_atom_site_symmetry_multiplicity
_atom_site_calc_flag
_atom_site_refinement_flags
_atom_site_disorder_assembly
_atom_site_disorder_group
P1 P -0.16976(9) 0.73301(10) -0.4927(3) 0.0512(6) Uani 1 1 d . . .
Co1 Co 1.0000 0.5000 0.7500 0.0304(5) Uani 1 4 d S . .
Co2 Co 0.5000 0.5000 0.5000 0.0308(5) Uani 1 4 d S . .
F1 F -0.1258(3) 0.6875(4) -0.543(2) 0.179(7) Uani 1 1 d . . .
F2 F -0.2114(4) 0.7063(7) -0.6144(17) 0.192(7) Uani 1 1 d . . .
F3 F -0.1258(4) 0.7565(6) -0.3652(18) 0.165(5) Uani 1 1 d . . .
F4 F -0.2117(3) 0.7785(3) -0.4352(19) 0.152(5) Uani 1 1 d . . .
F5 F -0.1992(7) 0.6926(5) -0.379(2) 0.222(8) Uani 1 1 d . . .
F6 F -0.1406(7) 0.7750(6) -0.606(3) 0.246(10) Uani 1 1 d . . .
O1 O 1.0200(2) 0.4135(2) 0.7455(7) 0.0461(13) Uani 1 1 d . . .
O2 O 0.9404(3) 0.0827(2) 1.4250(7) 0.0519(15) Uani 1 1 d . . .
O3 O 1.0000 0.5000 1.0095(8) 0.0399(15) Uani 1 2 d S . .
O4 O 0.4507(2) 0.5758(2) 0.4979(7) 0.0416(12) Uani 1 1 d . . .
O5 O 0.4358(3) 0.9183(2) -0.1730(8) 0.0511(15) Uani 1 1 d . . .
O6 O 0.5000 0.5000 0.2401(9) 0.0394(15) Uani 1 2 d S . .
O7 O 0.2305(4) 0.8360(4) -0.0028(16) 0.113(4) Uani 1 1 d . . .
N1 N 1.0084(3) 0.3721(2) 0.8531(7) 0.0349(14) Uani 1 1 d . . .
N2 N 0.9516(3) 0.1304(2) 1.3443(7) 0.0363(14) Uani 1 1 d . . .
N3 N 0.4498(3) 0.6177(3) 0.3885(8) 0.0361(14) Uani 1 1 d . . .
N4 N 0.4389(3) 0.8687(3) -0.0953(7) 0.0373(14) Uani 1 1 d . . .
C1 C 1.0486(3) 0.3312(3) 0.8763(10) 0.0372(16) Uani 1 1 d . . .
H1A H 1.0838 0.3335 0.8222 0.045 Uiso 1 1 calc R . .
C2 C 1.0380(3) 0.2862(3) 0.9790(10) 0.0379(16) Uani 1 1 d . . .
H2A H 1.0667 0.2588 0.9967 0.045 Uiso 1 1 calc R . .
C3 C 0.9858(3) 0.2802(3) 1.0572(9) 0.0326(15) Uani 1 1 d . . .
C4 C 0.9457(3) 0.3222(3) 1.0314(9) 0.0380(17) Uani 1 1 d . . .
H4A H 0.9100 0.3200 1.0825 0.046 Uiso 1 1 calc R . .
C5 C 0.9580(3) 0.3681(3) 0.9297(9) 0.0369(16) Uani 1 1 d . . .
H5A H 0.9304 0.3968 0.9146 0.044 Uiso 1 1 calc R . .
C6 C 0.9734(3) 0.2289(3) 1.1612(8) 0.0322(15) Uani 1 1 d . . .
C7 C 1.0168(3) 0.1946(3) 1.2271(11) 0.0393(18) Uani 1 1 d . . .
H7A H 1.0551 0.2050 1.2091 0.047 Uiso 1 1 calc R . .
C8 C 1.0056(4) 0.1463(3) 1.3173(10) 0.0419(19) Uani 1 1 d . . .
H8A H 1.0359 0.1247 1.3596 0.050 Uiso 1 1 calc R . .
C9 C 0.9077(4) 0.1623(3) 1.2879(9) 0.0416(18) Uani 1 1 d . . .
H9A H 0.8698 0.1515 1.3101 0.050 Uiso 1 1 calc R . .
C10 C 0.9184(3) 0.2109(3) 1.1974(9) 0.0346(16) Uani 1 1 d . . .
H10A H 0.8873 0.2324 1.1593 0.042 Uiso 1 1 calc R . .
C11 C 0.4988(3) 0.6362(3) 0.3141(10) 0.0384(17) Uani 1 1 d . . .
H11A H 0.5336 0.6173 0.3327 0.046 Uiso 1 1 calc R . .
C12 C 0.4969(3) 0.6836(3) 0.2101(9) 0.0372(17) Uani 1 1 d . . .
H12A H 0.5305 0.6953 0.1578 0.045 Uiso 1 1 calc R . .
C13 C 0.4465(3) 0.7136(3) 0.1825(9) 0.0328(16) Uani 1 1 d . . .
C14 C 0.3973(3) 0.6897(3) 0.2574(10) 0.0383(16) Uani 1 1 d . . .
H14A H 0.3614 0.7063 0.2369 0.046 Uiso 1 1 calc R . .
C15 C 0.4001(3) 0.6437(3) 0.3578(10) 0.0400(17) Uani 1 1 d . . .
H15A H 0.3666 0.6300 0.4063 0.048 Uiso 1 1 calc R . .
C16 C 0.4438(3) 0.7661(3) 0.0821(9) 0.0359(16) Uani 1 1 d . . .
C17 C 0.4920(3) 0.7945(3) 0.0277(9) 0.0362(16) Uani 1 1 d . . .
H17A H 0.5279 0.7785 0.0507 0.043 Uiso 1 1 calc R . .
C18 C 0.4903(4) 0.8454(3) -0.0592(11) 0.0422(19) Uani 1 1 d . . .
H18A H 0.5243 0.8633 -0.0922 0.051 Uiso 1 1 calc R . .
C19 C 0.3904(4) 0.8408(3) -0.0545(11) 0.0435(19) Uani 1 1 d . . .
H19A H 0.3549 0.8555 -0.0878 0.052 Uiso 1 1 calc R . .
C20 C 0.3919(3) 0.7912(3) 0.0349(9) 0.0370(17) Uani 1 1 d . . .
H20A H 0.3573 0.7737 0.0650 0.044 Uiso 1 1 calc R . .

loop_
_atom_site_aniso_label
_atom_site_aniso_U_11
_atom_site_aniso_U_22
_atom_site_aniso_U_33
_atom_site_aniso_U_23
_atom_site_aniso_U_13
_atom_site_aniso_U_12
P1 0.0386(11) 0.0437(11) 0.0714(15) 0.0025(12) -0.0046(12) -0.0026(9)
Co1 0.0310(7) 0.0310(7) 0.0292(9) 0.000 0.000 0.000
Co2 0.0305(6) 0.0305(6) 0.0314(10) 0.000 0.000 0.000
F1 0.061(4) 0.104(6) 0.37(2) -0.107(10) -0.007(8) 0.009(4)
F2 0.086(6) 0.302(16) 0.188(12) -0.119(12) -0.069(7) 0.019(8)
F3 0.077(5) 0.194(10) 0.225(13) -0.094(10) -0.067(7) 0.028(6)
F4 0.061(4) 0.082(5) 0.312(16) -0.052(7) 0.011(7) 0.024(4)
F5 0.283(17) 0.086(6) 0.296(19) 0.063(9) 0.154(15) -0.004(8)
F6 0.226(14) 0.149(10) 0.36(3) 0.126(13) 0.165(17) 0.006(10)
O1 0.055(3) 0.035(3) 0.048(3) 0.005(3) 0.014(3) 0.002(2)
O2 0.068(4) 0.035(3) 0.052(3) 0.010(3) 0.015(3) -0.003(3)
O3 0.039(4) 0.049(4) 0.031(3) 0.000 0.000 0.010(4)
O4 0.047(3) 0.034(3) 0.044(3) 0.011(3) 0.008(3) 0.004(2)
O5 0.068(4) 0.035(3) 0.051(3) 0.004(3) -0.015(3) 0.001(3)
O6 0.041(4) 0.049(4) 0.028(3) 0.000 0.000 -0.009(4)
O7 0.109(7) 0.061(5) 0.169(11) 0.002(6) -0.040(7) -0.010(5)
N1 0.040(3) 0.031(3) 0.033(3) -0.002(3) 0.003(3) -0.003(3)
N2 0.046(4) 0.024(3) 0.038(3) -0.001(3) 0.003(3) -0.001(3)
N3 0.040(3) 0.035(3) 0.034(3) -0.005(3) 0.005(3) 0.002(3)
N4 0.051(4) 0.025(3) 0.036(3) 0.002(3) -0.006(3) 0.000(3)
C1 0.034(4) 0.034(4) 0.044(4) -0.003(3) 0.008(3) -0.003(3)
C2 0.036(4) 0.029(3) 0.048(4) 0.000(3) -0.004(3) 0.003(3)
C3 0.037(4) 0.030(4) 0.031(3) -0.006(3) -0.001(3) 0.001(3)
C4 0.029(3) 0.042(4) 0.043(4) 0.003(3) 0.007(3) 0.005(3)
C5 0.036(4) 0.034(4) 0.040(4) 0.000(3) 0.005(3) 0.006(3)
C6 0.034(4) 0.034(4) 0.029(4) 0.002(3) -0.002(3) -0.001(3)
C7 0.033(4) 0.034(4) 0.050(5) -0.001(4) -0.001(4) 0.001(3)
C8 0.044(5) 0.040(4) 0.042(4) 0.004(3) 0.000(4) 0.009(4)
C9 0.041(4) 0.041(4) 0.043(4) 0.003(3) 0.005(3) 0.005(3)
C10 0.035(4) 0.029(4) 0.040(4) 0.001(3) -0.001(3) 0.004(3)
C11 0.034(4) 0.037(4) 0.044(4) -0.004(3) 0.002(3) 0.002(3)
C12 0.032(4) 0.038(4) 0.041(4) -0.003(3) 0.006(3) -0.005(3)
C13 0.038(4) 0.028(3) 0.032(3) 0.000(3) 0.000(3) 0.003(3)
C14 0.035(4) 0.037(4) 0.043(4) -0.005(4) 0.000(4) 0.000(3)
C15 0.026(4) 0.046(4) 0.048(4) -0.002(4) -0.001(3) 0.002(3)
C16 0.041(4) 0.031(4) 0.036(4) -0.005(3) -0.007(3) 0.002(3)
C17 0.040(4) 0.031(4) 0.038(4) 0.000(3) -0.006(3) 0.001(3)
C18 0.047(5) 0.035(4) 0.044(4) 0.003(3) -0.006(4) -0.006(3)
C19 0.043(5) 0.040(4) 0.047(4) 0.003(4) -0.011(4) 0.006(3)
C20 0.036(4) 0.037(4) 0.038(4) 0.003(3) 0.002(3) 0.001(3)

loop_
_atom_type_symbol
_atom_type_description
_atom_type_scat_dispersion_real
_atom_type_scat_dispersion_imag
_atom_type_scat_source
C C 0.0033 0.0016 'International Tables Vol C Tables 4.2.6.8 and 6.1.1.4'
H H 0.0000 0.0000 'International Tables Vol C Tables 4.2.6.8 and 6.1.1.4'
N N 0.0061 0.0033 'International Tables Vol C Tables 4.2.6.8 and 6.1.1.4'
O O 0.0106 0.0060 'International Tables Vol C Tables 4.2.6.8 and 6.1.1.4'
Co Co 0.3494 0.9721 'International Tables Vol C Tables 4.2.6.8 and 6.1.1.4'
P P 0.1023 0.0942 'International Tables Vol C Tables 4.2.6.8 and 6.1.1.4'
F F 0.0171 0.0103 'International Tables Vol C Tables 4.2.6.8 and 6.1.1.4'

loop_
_geom_angle_atom_site_label_1
_geom_angle_atom_site_label_2
_geom_angle_atom_site_label_3
_geom_angle
_geom_angle_site_symmetry_1
_geom_angle_site_symmetry_3
_geom_angle_publ_flag
F5 P1 F6 178.7(9) . . ?
F5 P1 F4 87.0(7) . . ?
F6 P1 F4 91.8(7) . . ?
F5 P1 F2 82.4(10) . . ?
F6 P1 F2 98.1(12) . . ?
F4 P1 F2 94.7(7) . . ?
F5 P1 F1 92.4(8) . . ?
F6 P1 F1 88.8(7) . . ?
F4 P1 F1 177.3(8) . . ?
F2 P1 F1 87.8(6) . . ?
F5 P1 F3 95.5(11) . . ?
F6 P1 F3 84.1(10) . . ?
F4 P1 F3 88.1(6) . . ?
F2 P1 F3 176.4(8) . . ?
F1 P1 F3 89.4(6) . . ?
O1 Co1 O1 90.018(8) 8_646 2_765 ?
O1 Co1 O1 90.018(7) 8_646 . ?
O1 Co1 O1 178.0(3) 2_765 . ?
O1 Co1 O1 178.0(3) 8_646 7_566 ?
O1 Co1 O1 90.018(9) 2_765 7_566 ?
O1 Co1 O1 90.018(9) . 7_566 ?
O1 Co1 O3 91.02(17) 8_646 7_566 ?
O1 Co1 O3 88.98(17) 2_765 7_566 ?
O1 Co1 O3 88.98(17) . 7_566 ?
O1 Co1 O3 91.02(17) 7_566 7_566 ?
O1 Co1 O3 88.98(17) 8_646 . ?
O1 Co1 O3 91.02(17) 2_765 . ?
O1 Co1 O3 91.02(17) . . ?
O1 Co1 O3 88.98(17) 7_566 . ?
O3 Co1 O3 180.000(2) 7_566 . ?
O4 Co2 O4 90.004(4) 3_566 . ?
O4 Co2 O4 90.004(4) 3_566 2_665 ?
O4 Co2 O4 179.1(3) . 2_665 ?
O4 Co2 O4 179.1(3) 3_566 4_656 ?
O4 Co2 O4 90.004(5) . 4_656 ?
O4 Co2 O4 90.004(4) 2_665 4_656 ?
O4 Co2 O6 89.53(16) 3_566 3_566 ?
O4 Co2 O6 90.47(16) . 3_566 ?
O4 Co2 O6 90.47(16) 2_665 3_566 ?
O4 Co2 O6 89.53(16) 4_656 3_566 ?
O4 Co2 O6 90.47(16) 3_566 . ?
O4 Co2 O6 89.53(16) . . ?
O4 Co2 O6 89.53(16) 2_665 . ?
O4 Co2 O6 90.47(16) 4_656 . ?
O6 Co2 O6 180.000(1) 3_566 . ?
N1 O1 Co1 130.1(4) . . ?
N3 O4 Co2 129.0(4) . . ?
O1 N1 C5 122.8(6) . . ?
O1 N1 C1 117.6(6) . . ?
C5 N1 C1 119.5(6) . . ?
O2 N2 C8 120.4(6) . . ?
O2 N2 C9 119.2(7) . . ?
C8 N2 C9 120.4(7) . . ?
C15 N3 O4 118.5(6) . . ?
C15 N3 C11 119.8(7) . . ?
O4 N3 C11 121.7(6) . . ?
O5 N4 C19 119.8(6) . . ?
O5 N4 C18 120.4(7) . . ?
C19 N4 C18 119.8(6) . . ?
N1 C1 C2 120.2(7) . . ?
C1 C2 C3 121.6(7) . . ?
C4 C3 C2 117.0(7) . . ?
C4 C3 C6 122.0(6) . . ?
C2 C3 C6 121.1(6) . . ?
C3 C4 C5 120.3(7) . . ?
N1 C5 C4 121.4(7) . . ?
C10 C6 C7 114.4(6) . . ?
C10 C6 C3 122.9(6) . . ?
C7 C6 C3 122.7(6) . . ?
C8 C7 C6 122.8(7) . . ?
N2 C8 C7 119.9(7) . . ?
N2 C9 C10 120.2(8) . . ?
C9 C10 C6 122.3(7) . . ?
N3 C11 C12 119.9(7) . . ?
C13 C12 C11 121.7(7) . . ?
C12 C13 C14 114.7(7) . . ?
C12 C13 C16 123.1(7) . . ?
C14 C13 C16 122.3(6) . . ?
C15 C14 C13 122.4(7) . . ?
N3 C15 C14 121.3(7) . . ?
C17 C16 C20 114.4(7) . . ?
C17 C16 C13 123.0(7) . . ?
C20 C16 C13 122.7(7) . . ?
C16 C17 C18 123.7(7) . . ?
N4 C18 C17 118.9(8) . . ?
N4 C19 C20 121.3(7) . . ?
C19 C20 C16 121.6(7) . . ?

loop_
_geom_bond_atom_site_label_1
_geom_bond_atom_site_label_2
_geom_bond_distance
_geom_bond_site_symmetry_2
_geom_bond_publ_flag
P1 F5 1.488(11) . ?
P1 F6 1.505(11) . ?
P1 F4 1.509(7) . ?
P1 F2 1.522(9) . ?
P1 F1 1.524(8) . ?
P1 F3 1.559(10) . ?
Co1 O1 2.057(5) 8_646 ?
Co1 O1 2.057(5) 2_765 ?
Co1 O1 2.057(5) . ?
Co1 O1 2.057(5) 7_566 ?
Co1 O3 2.133(7) 7_566 ?
Co1 O3 2.133(7) . ?
Co2 O4 2.095(5) 3_566 ?
Co2 O4 2.095(5) . ?
Co2 O4 2.095(5) 2_665 ?
Co2 O4 2.095(5) 4_656 ?
Co2 O6 2.137(7) 3_566 ?
Co2 O6 2.137(7) . ?
O1 N1 1.331(8) . ?
O2 N2 1.316(8) . ?
O4 N3 1.324(8) . ?
O5 N4 1.316(8) . ?
N1 C5 1.331(9) . ?
N1 C1 1.343(9) . ?
N2 C8 1.324(10) . ?
N2 C9 1.341(10) . ?
N3 C15 1.323(9) . ?
N3 C11 1.358(10) . ?
N4 C19 1.340(10) . ?
N4 C18 1.341(10) . ?
C1 C2 1.365(11) . ?
C2 C3 1.377(10) . ?
C3 C4 1.362(10) . ?
C3 C6 1.491(10) . ?
C4 C5 1.382(11) . ?
C6 C10 1.375(10) . ?
C6 C7 1.391(10) . ?
C7 C8 1.366(11) . ?
C9 C10 1.372(11) . ?
C11 C12 1.391(11) . ?
C12 C13 1.377(11) . ?
C13 C14 1.409(11) . ?
C13 C16 1.472(10) . ?
C14 C15 1.350(11) . ?
C16 C17 1.372(11) . ?
C16 C20 1.391(10) . ?
C17 C18 1.380(11) . ?
C19 C20 1.365(11) . ?
